data_1517684
loop_
_publ_author_name
'Amos, T.'
'Sleight, A.W.'

_publ_section_title
;
 Negative thermal expansion in orthorhombic Nb O P O4
;
_journal_name_full 'Journal of Solid State Chemistry'
_journal_page_first 230
_journal_page_last 238
_journal_volume 160
_journal_year 2001
_chemical_formula_structural '(Nb O) (P O4)'
_chemical_formula_sum 'Nb O5 P'
_chemical_name_systematic 'Oxoniobium Phosphate(V)'
_space_group_IT_number 14
_symmetry_Int_Tables_number 14
_symmetry_space_group_name_Hall '-P 2ybc'
_symmetry_space_group_name_H-M 'P 1 21/c 1'
_cell_angle_alpha 90
_cell_angle_beta 120.67(5)
_cell_angle_gamma 90
_cell_formula_units_Z 8
_cell_length_a 13.098(1)
_cell_length_b 5.2763(6)
_cell_length_c 13.222(2)
_cell_volume 785.9(4)
_refine_ls_R_factor_all 0.056
_cod_data_source_file NbPO5_P21_c_DC257.cif
_cod_data_source_block chateigner
_cod_original_cell_volume 785.94
_cod_original_formula_sum 'Nb1 O5 P1'
_cod_database_code 1517684

loop_
_symmetry_equiv_pos_site_id
_symmetry_equiv_pos_as_xyz
1 'x, -y+1/2, z+1/2'
2 '-x, -y, -z'
3 '-x, y+1/2, -z+1/2'
4 'x, y, z'

loop_
_atom_site_label
_atom_site_type_symbol
_atom_site_symmetry_multiplicity
_atom_site_Wyckoff_symbol
_atom_site_fract_x
_atom_site_fract_y
_atom_site_fract_z
_atom_site_occupancy
_atom_site_attached_hydrogens
_atom_site_U_iso_or_equiv
Nb1 Nb5+ 4 e 0.0628(4) 0.244(1) 0.3658(3) 1. 0 0.0093(1)
Nb2 Nb5+ 4 e 0.5641(3) 0.246(1) 0.1985(3) 1. 0 0.0083(1)
P1 P5+ 4 e 0.3452(4) 0.257(1) 0.4079(4) 1. 0 0.0049(1)
P2 P5+ 4 e 0.1552(4) 0.770(1) 0.0637(4) 1. 0 0.0072(1)
O1 O2- 4 e 0.2154(4) 0.242(1) 0.3708(4) 1. 0 0.0164(7)
O2 O2- 4 e 0.9175(4) 0.234(1) 0.3752(4) 1. 0 0.0153(7)
O3 O2- 4 e 0.0089(5) 0.5403(9) 0.2689(5) 1. 0 0.0109(7)
O4 O2- 4 e 0.1403(5) 0.473(1) 0.5115(5) 1. 0 0.0136(7)
O5 O2- 4 e 0.1169(5) -0.060(1) 0.4698(5) 1. 0 0.0170(7)
O6 O2- 4 e 0.7139(4) 0.232(1) 0.3434(4) 1. 0 0.0153(7)
O7 O2- 4 e 0.4189(4) 0.286(1) 0.0403(4) 1. 0 0.0136(7)
O8 O2- 4 e 0.4978(5) 0.471(1) 0.2634(4) 1. 0 0.0136(7)
O9 O2- 4 e 0.6279(5) 0.024(1) 0.1199(5) 1. 0 0.0150(7)
O10 O2- 4 e 0.6279(5) 0.555(1) 0.1569(5) 1. 0 0.0191(7)

loop_
_atom_type_symbol
_atom_type_oxidation_number
Nb5+ 5
O2- -2
P5+ 5
